data_1546121
loop_
_publ_author_name
'Hasell, T.'
'Little, M. A.'
'Chong, S. Y.'
'Schmidtmann, M.'
'Briggs, M. E.'
'Santolini, V.'
'Jelfs, K. E.'
'Cooper, A. I.'

_publ_section_title
;
 Chirality as a tool for function in porous organic cages.
;
_journal_issue 20
_journal_name_full Nanoscale
_journal_page_first 6783
_journal_page_last 6790
_journal_paper_doi 10.1039/c7nr01301a
_journal_volume 9
_journal_year 2017
_chemical_absolute_configuration R
_chemical_formula_moiety '2(C54 H54 N12), 5.5(C4 H8 O2), 4.25(H2 O)'
_chemical_formula_sum 'C130 H160.5 N24 O15.25'
_chemical_formula_weight 2303.31
_space_group_crystal_system cubic
_space_group_IT_number 198
_space_group_name_Hall 'P 2ac 2ab 3'
_space_group_name_H-M_alt 'P 21 3'
_symmetry_space_group_name_Hall 'P 2ac 2ab 3'
_symmetry_space_group_name_H-M 'P 21 3'
_atom_sites_solution_hydrogens geom
_audit_creation_date 2015-07-09
_audit_creation_method
;
Olex2 1.2-beta
(compiled 2015.01.26 svn.r3150 for OlexSys, GUI svn.r4998)
;
_audit_update_record
;
2016-12-02 deposited with the CCDC.
2017-05-03 downloaded from the CCDC.
;
_cell_angle_alpha 90
_cell_angle_beta 90
_cell_angle_gamma 90
_cell_formula_units_Z 4
_cell_length_a 24.318(2)
_cell_length_b 24.318(2)
_cell_length_c 24.318(2)
_cell_measurement_reflns_used 4073
_cell_measurement_temperature 100
_cell_measurement_theta_max 9.905
_cell_measurement_theta_min 2.300
_cell_volume 14381(2)
_computing_cell_refinement 'SAINT v8.34A (Bruker, 2013)'
_computing_data_collection 'CrystalClear v2 (Rigaku)'
_computing_data_reduction 'SAINT v8.34A (Bruker, 2013)'
_computing_molecular_graphics 'Olex2 (Dolomanov et al., 2009)'
_computing_publication_material 'Olex2 (Dolomanov et al., 2009)'
_computing_structure_refinement 'ShelXL (Sheldrick, 2008)'
_diffrn_ambient_temperature 100
_diffrn_detector 'CCD area detector'
_diffrn_detector_area_resol_mean 0.0350
_diffrn_detector_type 'Rigaku Saturn724+'
_diffrn_measured_fraction_theta_full 0.999
_diffrn_measured_fraction_theta_max 0.999
_diffrn_measurement_device 'CrystalLogic Kappa (4 circle)'
_diffrn_measurement_device_type 'Kappa Rigaku Saturn724+'
_diffrn_measurement_method 'omega rotation'
_diffrn_radiation_collimation '0.3 x 1.5 Double Pinhole'
_diffrn_radiation_monochromator Synchrotron
_diffrn_radiation_probe x-ray
_diffrn_radiation_wavelength 0.6889
_diffrn_reflns_av_R_equivalents 0.0772
_diffrn_reflns_av_unetI/netI 0.0597
_diffrn_reflns_Laue_measured_fraction_full 0.999
_diffrn_reflns_Laue_measured_fraction_max 0.999
_diffrn_reflns_limit_h_max 27
_diffrn_reflns_limit_h_min -23
_diffrn_reflns_limit_k_max 20
_diffrn_reflns_limit_k_min -26
_diffrn_reflns_limit_l_max 25
_diffrn_reflns_limit_l_min -25
_diffrn_reflns_number 45501
_diffrn_reflns_point_group_measured_fraction_full 0.998
_diffrn_reflns_point_group_measured_fraction_max 0.997
_diffrn_reflns_theta_full 22.500
_diffrn_reflns_theta_max 22.517
_diffrn_reflns_theta_min 1.148
_diffrn_source Synchrotron
_diffrn_source_target Cu
_diffrn_source_type 'Undulator, I19, DLS, RAL'
_diffrn_standards_number 0
_exptl_absorpt_coefficient_mu 0.066
_exptl_absorpt_correction_T_max 0.9568
_exptl_absorpt_correction_T_min 0.7928
_exptl_absorpt_correction_type multi-scan
_exptl_absorpt_process_details
;
SADABS-2014/5 (Bruker,2014/5) was used for absorption correction.
wR2(int) was 0.1759 before and 0.1032 after correction.
The Ratio of minimum to maximum transmission is 0.8286.
The \l/2 correction factor is Not present.
;
_exptl_crystal_colour colourless
_exptl_crystal_colour_primary colourless
_exptl_crystal_density_diffrn 1.064
_exptl_crystal_description block
_exptl_crystal_F_000 4922
_exptl_crystal_size_max 0.15
_exptl_crystal_size_mid 0.1
_exptl_crystal_size_min 0.05
_refine_diff_density_max 0.363
_refine_diff_density_min -0.273
_refine_diff_density_rms 0.054
_refine_ls_abs_structure_details
;
 Flack x determined using 2208 quotients [(I+)-(I-)]/[(I+)+(I-)]
 (Parsons, Flack and Wagner, Acta Cryst. B69 (2013) 249-259).
;
_refine_ls_abs_structure_Flack 0.3(10)
_refine_ls_extinction_method none
_refine_ls_goodness_of_fit_ref 1.043
_refine_ls_hydrogen_treatment constr
_refine_ls_matrix_type full
_refine_ls_number_parameters 609
_refine_ls_number_reflns 6914
_refine_ls_number_restraints 48
_refine_ls_restrained_S_all 1.047
_refine_ls_R_factor_all 0.0860
_refine_ls_R_factor_gt 0.0722
_refine_ls_shift/su_max 0.000
_refine_ls_shift/su_mean 0.000
_refine_ls_structure_factor_coef Fsqd
_refine_ls_weighting_details 'w=1/[\s^2^(Fo^2^)+(0.1553P)^2^+0.0650P] where P=(Fo^2^+2Fc^2^)/3'
_refine_ls_weighting_scheme calc
_refine_ls_wR_factor_gt 0.2033
_refine_ls_wR_factor_ref 0.2134
_reflns_Friedel_coverage 0.847
_reflns_Friedel_fraction_full 0.996
_reflns_Friedel_fraction_max 0.996
_reflns_number_gt 5558
_reflns_number_total 6914
_reflns_threshold_expression 'I > 2\s(I)'
_cod_data_source_file c7nr01301a2.cif
_cod_data_source_block CC2-R_1-4-dioxane
_cod_original_cell_volume 14381(4)
_cod_original_formula_sum 'C130 H160.50 N24 O15.25'
_cod_database_code 1546121
_shelxl_version_number 2014/6
_shelx_space_group_comment
;
The symmetry employed for this shelxl refinement is uniquely defined
by the following loop, which should always be used as a source of
symmetry information in preference to the above space-group names.
They are only intended as comments.
;
_shelx_estimated_absorpt_t_max 0.997
_shelx_estimated_absorpt_t_min 0.990
_olex2_refinement_description
;
1. Fixed Uiso
 At 1.2 times of:
  All C(H) groups, All C(H,H) groups
 At 1.5 times of:
  All C(H,H,H) groups
2. Rigid body (RIGU) restrains
 O50, O47, C48, C48, C48, C49, C49, C49
 with sigma for 1-2 distances of 0.004 and sigma for 1-3 distances of 0.004
 O44, O43, C45, C46
 with sigma for 1-2 distances of 0.004 and sigma for 1-3 distances of 0.004
 C11, C10, O12, O13
 with sigma for 1-2 distances of 0.004 and sigma for 1-3 distances of 0.004
 C42, O3, C41, O4
 with sigma for 1-2 distances of 0.004 and sigma for 1-3 distances of 0.004
3. Others
 Sof(H5A)=Sof(H5B)=Sof(C6B)=Sof(H6BA)=Sof(H6BB)=Sof(H6BC)=1-FVAR(1)
 Sof(H4A)=Sof(H4B)=Sof(C6)=Sof(H6A)=Sof(H6B)=Sof(H6C)=FVAR(1)
 Sof(H16A)=Sof(H16B)=Sof(C17B)=Sof(H17D)=Sof(H17E)=Sof(H17F)=1-FVAR(2)
 Sof(H15A)=Sof(H15B)=Sof(C17)=Sof(H17A)=Sof(H17B)=Sof(H17C)=FVAR(2)
 Sof(H22A)=Sof(H22B)=Sof(C24B)=Sof(H24D)=Sof(H24E)=Sof(H24F)=1-FVAR(3)
 Sof(H23A)=Sof(H23B)=Sof(C24)=Sof(H24A)=Sof(H24B)=Sof(H24C)=FVAR(3)
 Sof(H33A)=Sof(H33B)=Sof(C35B)=Sof(H35D)=Sof(H35E)=Sof(H35F)=1-FVAR(4)
 Sof(H34A)=Sof(H34B)=Sof(C35)=Sof(H35A)=Sof(H35B)=Sof(H35C)=FVAR(4)
 Fixed Sof: O1(0.75) O2(0.75) C37(0.75) H37A(0.75) H37B(0.75) C38(0.75)
 H38A(0.75) H38B(0.75) C39(0.75) H39A(0.75) H39B(0.75) C40(0.75) H40A(0.75)
 H40B(0.75) O3(0.33333) O4(0.33333) C41(0.66667) C42(0.66667) O43(0.33333)
 O44(0.33333) C45(0.66667) C46(0.66667) O47(0.25) C48(0.5) C49(0.5) O50(0.25)
 O5(0.16667) O6(0.25) O7(0.25) O8(0.25) O9(0.5) C10(0.33333) C11(0.33333)
 O12(0.16667) O13(0.16667)
4.a Secondary CH2 refined with riding coordinates:
 C4(H4A,H4B), C5(H5A,H5B), C15(H15A,H15B), C16(H16A,H16B), C22(H22A,H22B),
 C23(H23A,H23B), C33(H33A,H33B), C34(H34A,H34B), C37(H37A,H37B), C38(H38A,H38B),
  C39(H39A,H39B), C40(H40A,H40B)
4.b Aromatic/amide H refined with riding coordinates:
 C1(H1), C3(H3), C7(H7), C9(H9), C1AA(H1AA), C13(H13), C14(H14), C18(H18),
 C19(H19), C21(H21), C25(H25), C27(H27), C29(H29), C31(H31), C32(H32), C36(H36)
4.c Idealised Me refined as rotating group:
 C6(H6A,H6B,H6C), C6B(H6BA,H6BB,H6BC), C17(H17A,H17B,H17C), C17B(H17D,H17E,
 H17F), C24(H24A,H24B,H24C), C24B(H24D,H24E,H24F), C35(H35A,H35B,H35C),
 C35B(H35D,H35E,H35F)
;
_olex2_submission_special_instructions 'No special instructions were received'

loop_
_space_group_symop_operation_xyz
'x, y, z'
'-x+1/2, -y, z+1/2'
'-x, y+1/2, -z+1/2'
'x+1/2, -y+1/2, -z'
'z, x, y'
'z+1/2, -x+1/2, -y'
'-z+1/2, -x, y+1/2'
'-z, x+1/2, -y+1/2'
'y, z, x'
'-y, z+1/2, -x+1/2'
'y+1/2, -z+1/2, -x'
'-y+1/2, -z, x+1/2'

loop_
_atom_site_label
_atom_site_type_symbol
_atom_site_fract_x
_atom_site_fract_y
_atom_site_fract_z
_atom_site_U_iso_or_equiv
_atom_site_adp_type
_atom_site_occupancy
_atom_site_site_symmetry_order
_atom_site_calc_flag
_atom_site_refinement_flags_posn
_atom_site_refinement_flags_adp
_atom_site_refinement_flags_occupancy
_atom_site_disorder_assembly
_atom_site_disorder_group
N1 N 0.6725(2) 0.3589(2) 0.6585(2) 0.0715(15) Uani 1 1 d . . . . .
N2 N 0.6971(2) 0.3250(2) 0.5445(2) 0.0627(13) Uani 1 1 d . . . . .
N3 N 0.95151(19) 0.2670(2) 0.49621(19) 0.0553(12) Uani 1 1 d . . . . .
N4 N 1.03079(18) 0.23784(19) 0.5826(2) 0.0541(12) Uani 1 1 d . . . . .
C1 C 0.6690(2) 0.2571(3) 0.7664(3) 0.0637(16) Uani 1 1 d . . . . .
H1 H 0.6371 0.2380 0.7544 0.076 Uiso 1 1 calc R . . . .
C2 C 0.6860(3) 0.3027(3) 0.7373(3) 0.0648(16) Uani 1 1 d . . . . .
C3 C 0.6570(3) 0.3201(3) 0.6884(3) 0.0655(17) Uani 1 1 d . . . . .
H3 H 0.6244 0.3010 0.6784 0.079 Uiso 1 1 calc R . . . .
C4 C 0.6381(3) 0.3718(3) 0.6097(3) 0.0757(19) Uani 1 1 d . . . . .
H4A H 0.6178 0.4065 0.6162 0.091 Uiso 0.673(18) 1 calc R . . A 1
H4B H 0.6109 0.3421 0.6040 0.091 Uiso 0.673(18) 1 calc R . . A 1
C5 C 0.6730(3) 0.3777(3) 0.5595(3) 0.0716(18) Uani 1 1 d . . . . .
H5A H 0.6503 0.3915 0.5287 0.086 Uiso 0.327(18) 1 calc R . . A 2
H5B H 0.7027 0.4047 0.5666 0.086 Uiso 0.327(18) 1 calc R . . A 2
C6 C 0.6348(5) 0.3991(5) 0.5156(5) 0.084(4) Uani 0.673(18) 1 d . . . A 1
H6A H 0.6561 0.4087 0.4828 0.125 Uiso 0.673(18) 1 calc GR . . A 1
H6B H 0.6157 0.4319 0.5293 0.125 Uiso 0.673(18) 1 calc GR . . A 1
H6C H 0.6078 0.3707 0.5063 0.125 Uiso 0.673(18) 1 calc GR . . A 1
C6B C 0.6093(13) 0.4245(13) 0.6076(13) 0.110(11) Uiso 0.327(18) 1 d . . . A 2
H6BA H 0.5728 0.4205 0.6243 0.165 Uiso 0.327(18) 1 calc GR . . A 2
H6BB H 0.6052 0.4360 0.5692 0.165 Uiso 0.327(18) 1 calc GR . . A 2
H6BC H 0.6304 0.4522 0.6278 0.165 Uiso 0.327(18) 1 calc GR . . A 2
C7 C 0.7478(2) 0.3244(3) 0.5335(3) 0.0593(15) Uani 1 1 d . . . . .
H7 H 0.7681 0.3576 0.5364 0.071 Uiso 1 1 calc R . . . .
C8 C 0.7765(2) 0.2740(2) 0.5164(2) 0.0521(13) Uani 1 1 d . . . . .
C9 C 0.7474(2) 0.2253(2) 0.5071(2) 0.0530(14) Uani 1 1 d . . . . .
H9 H 0.7086 0.2249 0.5112 0.064 Uiso 1 1 calc R . . . .
C0AA C 0.7742(2) 0.1788(2) 0.4923(2) 0.0525(14) Uani 1 1 d . . . . .
C1AA C 0.8313(2) 0.1780(2) 0.4864(2) 0.0547(14) Uani 1 1 d . . . . .
H1AA H 0.8497 0.1452 0.4759 0.066 Uiso 1 1 calc R . . . .
C12 C 0.8610(2) 0.2261(2) 0.4961(2) 0.0526(14) Uani 1 1 d . . . . .
C13 C 0.8325(2) 0.2737(2) 0.5110(2) 0.0543(14) Uani 1 1 d . . . . .
H13 H 0.8525 0.3066 0.5176 0.065 Uiso 1 1 calc R . . . .
C14 C 0.9214(2) 0.2253(3) 0.4896(2) 0.0561(14) Uani 1 1 d . . . . .
H14 H 0.9385 0.1915 0.4798 0.067 Uiso 1 1 calc R . . . .
C15 C 1.0097(2) 0.2612(3) 0.4869(2) 0.0592(15) Uani 1 1 d . . . . .
H15A H 1.0210 0.2852 0.4561 0.071 Uiso 0.792(16) 1 calc R . . B 1
H15B H 1.0181 0.2227 0.4768 0.071 Uiso 0.792(16) 1 calc R . . B 1
C16 C 1.0417(2) 0.2767(3) 0.5384(2) 0.0569(15) Uani 1 1 d . . . . .
H16A H 1.0816 0.2770 0.5301 0.068 Uiso 0.208(16) 1 calc R . . B 2
H16B H 1.0310 0.3142 0.5503 0.068 Uiso 0.208(16) 1 calc R . . B 2
C17 C 1.1023(3) 0.2790(3) 0.5276(3) 0.053(2) Uani 0.792(16) 1 d . . . B 1
H17A H 1.1217 0.2882 0.5617 0.079 Uiso 0.792(16) 1 calc GR . . B 1
H17B H 1.1099 0.3071 0.4997 0.079 Uiso 0.792(16) 1 calc GR . . B 1
H17C H 1.1149 0.2431 0.5142 0.079 Uiso 0.792(16) 1 calc GR . . B 1
C17B C 1.028(3) 0.271(3) 0.432(3) 0.15(2) Uiso 0.208(16) 1 d . . . B 2
H17D H 1.0388 0.2361 0.4149 0.222 Uiso 0.208(16) 1 calc GR . . B 2
H17E H 1.0599 0.2959 0.4327 0.222 Uiso 0.208(16) 1 calc GR . . B 2
H17F H 0.9984 0.2879 0.4106 0.222 Uiso 0.208(16) 1 calc GR . . B 2
C18 C 1.0176(2) 0.2582(2) 0.6283(2) 0.0536(14) Uani 1 1 d . . . . .
H18 H 1.0137 0.2970 0.6305 0.064 Uiso 1 1 calc R . . . .
N5 N 0.9158(2) 0.4163(2) 0.6163(2) 0.0600(13) Uani 1 1 d . . . . .
N6 N 0.8038(2) 0.4450(2) 0.58791(19) 0.0561(12) Uani 1 1 d . . . . .
N7 N 0.7220(2) 0.5081(2) 0.3480(2) 0.0649(13) Uani 1 1 d . . . . .
N8 N 0.8008(2) 0.4740(2) 0.2620(2) 0.0711(15) Uani 1 1 d . . . . .
C19 C 1.0161(2) 0.4190(2) 0.5058(2) 0.0554(14) Uani 1 1 d . . . . .
H19 H 1.0043 0.3870 0.4867 0.066 Uiso 1 1 calc R . . . .
C20 C 0.9871(2) 0.4370(2) 0.5519(2) 0.0522(14) Uani 1 1 d . . . . .
C21 C 0.9395(2) 0.4060(2) 0.5711(3) 0.0572(15) Uani 1 1 d . . . . .
H21 H 0.9256 0.3771 0.5488 0.069 Uiso 1 1 calc R . . . .
C22 C 0.8683(3) 0.3828(2) 0.6317(2) 0.0573(15) Uani 1 1 d . . . . .
H22A H 0.8762 0.3626 0.6662 0.069 Uiso 0.216(18) 1 calc R . . C 2
H22B H 0.8605 0.3556 0.6025 0.069 Uiso 0.216(18) 1 calc R . . C 2
C23 C 0.8194(3) 0.4197(3) 0.6397(2) 0.0612(16) Uani 1 1 d . . . . .
H23A H 0.7881 0.3979 0.6542 0.073 Uiso 0.784(18) 1 calc R . . C 1
H23B H 0.8284 0.4486 0.6669 0.073 Uiso 0.784(18) 1 calc R . . C 1
C24 C 0.8802(3) 0.3522(3) 0.6858(4) 0.064(3) Uani 0.784(18) 1 d . . . C 1
H24A H 0.9141 0.3307 0.6819 0.096 Uiso 0.784(18) 1 calc GR . . C 1
H24B H 0.8495 0.3275 0.6943 0.096 Uiso 0.784(18) 1 calc GR . . C 1
H24C H 0.8847 0.3789 0.7156 0.096 Uiso 0.784(18) 1 calc GR . . C 1
C24B C 0.797(2) 0.3816(19) 0.669(2) 0.111(16) Uiso 0.216(18) 1 d . . . C 2
H24D H 0.7613 0.3944 0.6824 0.166 Uiso 0.216(18) 1 calc GR . . C 2
H24E H 0.8209 0.3725 0.6998 0.166 Uiso 0.216(18) 1 calc GR . . C 2
H24F H 0.7915 0.3488 0.6458 0.166 Uiso 0.216(18) 1 calc GR . . C 2
C25 C 0.7975(3) 0.4956(3) 0.5870(3) 0.0636(16) Uani 1 1 d . . . . .
H25 H 0.8042 0.5162 0.6196 0.076 Uiso 1 1 calc R . . . .
C26 C 0.7798(3) 0.5247(3) 0.5368(3) 0.0661(17) Uani 1 1 d . . . . .
C27 C 0.7747(3) 0.5811(3) 0.5363(3) 0.0651(16) Uani 1 1 d . . . . .
H27 H 0.7826 0.6014 0.5688 0.078 Uiso 1 1 calc R . . . .
C28 C 0.7577(3) 0.6096(3) 0.4878(3) 0.0681(17) Uani 1 1 d . . . . .
C29 C 0.7457(3) 0.5787(3) 0.4415(3) 0.0668(17) Uani 1 1 d . . . . .
H29 H 0.7344 0.5970 0.4089 0.080 Uiso 1 1 calc R . . . .
C30 C 0.7499(3) 0.5215(3) 0.4414(3) 0.0693(18) Uani 1 1 d . . . . .
C31 C 0.7668(3) 0.4951(3) 0.4899(3) 0.0665(16) Uani 1 1 d . . . . .
H31 H 0.7694 0.4562 0.4906 0.080 Uiso 1 1 calc R . . . .
C32 C 0.7365(3) 0.4885(3) 0.3937(3) 0.0690(18) Uani 1 1 d . . . . .
H32 H 0.7388 0.4496 0.3971 0.083 Uiso 1 1 calc R . . . .
C33 C 0.7076(3) 0.4697(3) 0.3040(3) 0.0665(17) Uani 1 1 d . . . . .
H33A H 0.6679 0.4729 0.2954 0.080 Uiso 0.271(17) 1 calc R . . D 2
H33B H 0.7150 0.4315 0.3161 0.080 Uiso 0.271(17) 1 calc R . . D 2
C34 C 0.7409(3) 0.4825(3) 0.2538(3) 0.0706(18) Uani 1 1 d . . . . .
H34A H 0.7282 0.4588 0.2232 0.085 Uiso 0.729(17) 1 calc R . . D 1
H34B H 0.7343 0.5212 0.2430 0.085 Uiso 0.729(17) 1 calc R . . D 1
C35 C 0.6464(3) 0.4783(4) 0.2891(4) 0.069(3) Uani 0.729(17) 1 d . . . D 1
H35A H 0.6233 0.4679 0.3205 0.103 Uiso 0.729(17) 1 calc GR . . D 1
H35B H 0.6369 0.4553 0.2573 0.103 Uiso 0.729(17) 1 calc GR . . D 1
H35C H 0.6400 0.5170 0.2801 0.103 Uiso 0.729(17) 1 calc GR . . D 1
C35B C 0.7250(15) 0.4355(15) 0.2175(15) 0.109(12) Uiso 0.271(17) 1 d . . . D 2
H35D H 0.7570 0.4236 0.1961 0.164 Uiso 0.271(17) 1 calc GR . . D 2
H35E H 0.6956 0.4472 0.1925 0.164 Uiso 0.271(17) 1 calc GR . . D 2
H35F H 0.7118 0.4049 0.2402 0.164 Uiso 0.271(17) 1 calc GR . . D 2
C36 C 0.8316(3) 0.5142(3) 0.2529(3) 0.0647(16) Uani 1 1 d . . . . .
H36 H 0.8151 0.5480 0.2422 0.078 Uiso 1 1 calc R . . . .
O1 O 0.8129(3) 0.3762(3) 0.4229(3) 0.0838(19) Uani 0.75 1 d . . . . .
O2 O 0.8995(3) 0.3435(3) 0.3510(3) 0.0783(17) Uani 0.75 1 d . . . . .
C37 C 0.8618(5) 0.4098(4) 0.4169(5) 0.089(3) Uani 0.75 1 d . . . . .
H37A H 0.8693 0.4294 0.4518 0.107 Uiso 0.75 1 calc R . . . .
H37B H 0.8558 0.4376 0.3878 0.107 Uiso 0.75 1 calc R . . . .
C38 C 0.9097(4) 0.3744(4) 0.4022(4) 0.075(3) Uani 0.75 1 d . . . . .
H38A H 0.9428 0.3977 0.3976 0.090 Uiso 0.75 1 calc R . . . .
H38B H 0.9170 0.3483 0.4326 0.090 Uiso 0.75 1 calc R . . . .
C39 C 0.8514(4) 0.3114(4) 0.3570(5) 0.090(3) Uani 0.75 1 d . . . . .
H39A H 0.8575 0.2832 0.3857 0.108 Uiso 0.75 1 calc R . . . .
H39B H 0.8435 0.2923 0.3219 0.108 Uiso 0.75 1 calc R . . . .
C40 C 0.8024(4) 0.3468(4) 0.3728(5) 0.087(3) Uani 0.75 1 d . . . . .
H40A H 0.7947 0.3733 0.3429 0.105 Uiso 0.75 1 calc R . . . .
H40B H 0.7696 0.3232 0.3775 0.105 Uiso 0.75 1 calc R . . . .
O3 O 0.8013(13) 0.2244(6) 0.6988(14) 0.083(5) Uani 0.3333 1 d . U . . 1
O4 O 0.8743(8) 0.1633(11) 0.6560(12) 0.123(7) Uani 0.3333 1 d . U . . 2
C41 C 0.7991(6) 0.2188(6) 0.6497(6) 0.102(4) Uani 0.6667 1 d . U . . .
C42 C 0.8606(7) 0.2139(7) 0.6533(7) 0.112(4) Uani 0.6667 1 d . U . . .
O43 O 0.9224(12) 0.5295(12) 0.3898(9) 0.131(6) Uani 0.3333 1 d . U . . .
O44 O 0.9552(10) 0.5578(12) 0.3789(9) 0.126(6) Uani 0.3333 1 d . U . . .
C45 C 0.8781(9) 0.5708(10) 0.3886(9) 0.162(7) Uani 0.6667 1 d . U . . .
C46 C 0.9591(15) 0.5290(13) 0.4302(9) 0.176(8) Uani 0.6667 1 d . U . . .
O47 O 0.5583(9) 0.5583(9) 0.5583(9) 0.32(2) Uani 0.75 3 d S TU P . .
C48 C 0.621(2) 0.558(2) 0.556(3) 0.284(18) Uani 0.5 1 d . U . . .
C49 C 0.631(2) 0.564(2) 0.614(3) 0.267(17) Uani 0.5 1 d . U . . .
O50 O 0.6270(10) 0.6270(10) 0.6270(10) 0.294(19) Uani 0.75 3 d S TU P . .
O5 O 0.4238(9) 0.4238(9) 0.4238(9) 0.174(11) Uiso 0.5 3 d S T P E 1
O6 O 0.4981(11) 0.4485(12) 0.4168(11) 0.116(8) Uiso 0.25 1 d . . . F 2
O7 O 0.5089(11) 0.3788(11) 0.4554(11) 0.108(7) Uiso 0.25 1 d . . . G 3
O8 O 0.5517(12) 0.4807(12) 0.4182(12) 0.122(8) Uiso 0.25 1 d . . . H 4
O9 O 0.7278(13) 0.6917(14) 0.6362(13) 0.242(11) Uiso 0.5 1 d . . . . .
C10 C 0.754(2) 0.207(2) 0.299(2) 0.175(16) Uiso 0.3333 1 d . U . . .
C11 C 0.656(4) 0.163(4) 0.311(3) 0.22(3) Uiso 0.3333 1 d . U . . .
O12 O 0.748(3) 0.143(3) 0.312(3) 0.17(2) Uiso 0.1667 1 d . U . . .
O13 O 0.729(3) 0.204(3) 0.340(3) 0.18(2) Uiso 0.1667 1 d . U . . .

loop_
_atom_site_aniso_label
_atom_site_aniso_U_11
_atom_site_aniso_U_22
_atom_site_aniso_U_33
_atom_site_aniso_U_23
_atom_site_aniso_U_13
_atom_site_aniso_U_12
N1 0.069(3) 0.065(4) 0.080(4) -0.003(3) -0.002(3) 0.020(3)
N2 0.053(3) 0.065(3) 0.070(3) 0.003(3) -0.001(2) -0.001(2)
N3 0.051(3) 0.065(3) 0.050(3) 0.002(2) 0.004(2) -0.005(2)
N4 0.047(3) 0.057(3) 0.057(3) 0.014(2) 0.007(2) -0.008(2)
C1 0.051(3) 0.072(4) 0.068(4) -0.005(3) 0.006(3) 0.012(3)
C2 0.058(4) 0.069(4) 0.068(4) -0.006(3) 0.008(3) 0.015(3)
C3 0.053(4) 0.060(4) 0.083(5) -0.009(4) 0.011(3) 0.014(3)
C4 0.063(4) 0.067(4) 0.098(5) 0.000(4) 0.000(4) 0.022(3)
C5 0.062(4) 0.058(4) 0.095(5) 0.008(3) -0.011(4) 0.013(3)
C6 0.076(7) 0.084(8) 0.091(8) 0.015(6) -0.014(6) 0.020(6)
C7 0.049(4) 0.060(4) 0.069(4) 0.010(3) -0.005(3) -0.005(3)
C8 0.055(3) 0.046(3) 0.056(3) 0.002(3) -0.005(3) -0.007(3)
C9 0.044(3) 0.060(4) 0.055(3) 0.001(3) -0.005(2) -0.002(3)
C0AA 0.048(3) 0.060(4) 0.050(3) 0.000(3) -0.005(2) -0.015(3)
C1AA 0.056(4) 0.056(3) 0.052(3) -0.002(3) 0.003(3) -0.005(3)
C12 0.050(3) 0.058(4) 0.050(3) -0.003(3) -0.003(2) -0.010(3)
C13 0.055(4) 0.050(3) 0.058(3) 0.001(3) -0.002(3) -0.011(3)
C14 0.051(3) 0.071(4) 0.047(3) 0.003(3) 0.006(2) -0.007(3)
C15 0.045(3) 0.079(4) 0.054(3) 0.012(3) 0.005(3) -0.009(3)
C16 0.044(3) 0.070(4) 0.057(3) 0.019(3) 0.000(3) -0.011(3)
C17 0.042(4) 0.060(5) 0.057(5) 0.009(3) 0.012(3) 0.000(3)
C18 0.052(3) 0.055(3) 0.054(4) 0.009(3) 0.004(3) -0.006(3)
N5 0.068(3) 0.064(3) 0.048(3) 0.011(2) -0.004(2) 0.002(3)
N6 0.061(3) 0.056(3) 0.052(3) 0.007(2) -0.001(2) -0.001(2)
N7 0.065(3) 0.066(3) 0.063(3) 0.008(3) -0.015(3) -0.001(3)
N8 0.059(3) 0.072(4) 0.082(4) 0.005(3) -0.013(3) 0.013(3)
C19 0.059(4) 0.047(3) 0.060(4) -0.001(3) -0.008(3) 0.003(3)
C20 0.053(3) 0.051(3) 0.052(3) 0.010(3) -0.007(3) 0.001(3)
C21 0.061(4) 0.052(3) 0.058(4) 0.007(3) -0.010(3) 0.006(3)
C22 0.065(4) 0.060(4) 0.047(3) 0.020(3) 0.002(3) -0.010(3)
C23 0.074(4) 0.059(4) 0.051(3) 0.016(3) 0.003(3) -0.005(3)
C24 0.048(4) 0.068(5) 0.077(6) 0.032(4) -0.003(4) 0.003(3)
C25 0.081(4) 0.054(4) 0.056(4) 0.009(3) -0.007(3) -0.008(3)
C26 0.084(4) 0.063(4) 0.051(4) 0.013(3) -0.015(3) -0.013(3)
C27 0.077(4) 0.061(4) 0.057(4) 0.005(3) -0.017(3) 0.002(3)
C28 0.081(5) 0.064(4) 0.059(4) 0.009(3) -0.015(3) -0.001(3)
C29 0.076(4) 0.060(4) 0.064(4) 0.014(3) -0.015(3) -0.003(3)
C30 0.084(5) 0.059(4) 0.065(4) 0.010(3) -0.020(3) -0.005(3)
C31 0.068(4) 0.061(4) 0.070(4) 0.009(3) -0.009(3) -0.002(3)
C32 0.068(4) 0.063(4) 0.077(5) 0.009(3) -0.021(3) -0.005(3)
C33 0.059(4) 0.074(4) 0.066(4) 0.000(3) -0.017(3) -0.004(3)
C34 0.055(4) 0.092(5) 0.064(4) 0.002(3) -0.016(3) -0.001(3)
C35 0.051(5) 0.080(6) 0.075(6) -0.010(5) -0.012(4) -0.006(4)
C36 0.068(4) 0.054(4) 0.072(4) 0.016(3) -0.012(3) 0.000(3)
O1 0.072(4) 0.068(4) 0.112(5) 0.019(4) 0.015(4) 0.005(3)
O2 0.065(4) 0.077(4) 0.093(5) 0.021(3) 0.001(3) -0.004(3)
C37 0.097(8) 0.068(6) 0.101(8) 0.028(5) 0.008(6) -0.006(6)
C38 0.062(6) 0.085(6) 0.079(6) 0.021(5) -0.008(5) -0.013(5)
C39 0.059(6) 0.077(7) 0.133(9) 0.011(6) 0.002(6) 0.005(5)
C40 0.055(5) 0.072(6) 0.135(10) 0.010(6) -0.008(6) -0.003(5)
O3 0.079(12) 0.084(10) 0.085(10) 0.017(11) 0.000(6) -0.004(12)
O4 0.083(10) 0.121(13) 0.16(2) 0.001(11) -0.005(13) -0.014(9)
C41 0.107(8) 0.107(9) 0.093(8) 0.026(7) -0.015(7) -0.010(7)
C42 0.102(8) 0.124(10) 0.112(10) 0.006(9) -0.003(7) -0.024(7)
O43 0.139(14) 0.161(16) 0.093(12) -0.048(11) 0.024(10) -0.015(11)
O44 0.124(13) 0.157(17) 0.096(11) -0.047(11) 0.027(10) 0.004(11)
C45 0.138(14) 0.214(17) 0.132(15) -0.040(14) 0.006(10) -0.008(11)
C46 0.170(18) 0.22(3) 0.142(13) -0.010(13) -0.002(14) -0.022(14)
O47 0.32(2) 0.32(2) 0.32(2) -0.073(17) -0.073(17) -0.073(17)
C48 0.31(3) 0.25(4) 0.29(3) -0.04(3) -0.06(2) -0.03(2)
C49 0.21(3) 0.29(3) 0.29(3) -0.05(2) -0.06(2) -0.04(2)
O50 0.294(19) 0.294(19) 0.294(19) -0.043(17) -0.043(17) -0.043(17)

loop_
_atom_type_symbol
_atom_type_description
_atom_type_scat_dispersion_real
_atom_type_scat_dispersion_imag
_atom_type_scat_source
C C 0.0030 0.0020 'International Tables Vol C Tables 4.2.6.8 and 6.1.1.4'
H H 0.0000 0.0000 'International Tables Vol C Tables 4.2.6.8 and 6.1.1.4'
N N 0.0060 0.0030 'International Tables Vol C Tables 4.2.6.8 and 6.1.1.4'
O O 0.0100 0.0060 'International Tables Vol C Tables 4.2.6.8 and 6.1.1.4'

loop_
_geom_angle_atom_site_label_1
_geom_angle_atom_site_label_2
_geom_angle_atom_site_label_3
_geom_angle
_geom_angle_site_symmetry_1
_geom_angle_site_symmetry_3
C3 N1 C4 117.0(6) . .
C7 N2 C5 117.2(5) . .
C14 N3 C15 118.1(5) . .
C18 N4 C16 116.3(5) . .
C2 C1 H1 118.6 10_646 .
C2 C1 H1 118.6 . .
C2 C1 C2 122.8(7) . 10_646
C1 C2 C1 117.2(7) . 7_665
C1 C2 C3 120.8(6) . .
C1 C2 C3 122.0(6) 7_665 .
N1 C3 C2 123.5(6) . .
N1 C3 H3 118.3 . .
C2 C3 H3 118.3 . .
N1 C4 H4A 109.5 . .
N1 C4 H4B 109.5 . .
N1 C4 C5 110.7(5) . .
H4A C4 H4B 108.1 . .
C5 C4 H4A 109.5 . .
C5 C4 H4B 109.5 . .
C6B C4 N1 119.0(13) . .
C6B C4 C5 99.2(13) . .
N2 C5 C4 110.5(6) . .
N2 C5 H5A 109.5 . .
N2 C5 H5B 109.5 . .
N2 C5 C6 112.0(7) . .
C4 C5 H5A 109.5 . .
C4 C5 H5B 109.5 . .
C4 C5 C6 105.1(7) . .
H5A C5 H5B 108.1 . .
C5 C6 H6A 109.5 . .
C5 C6 H6B 109.5 . .
C5 C6 H6C 109.5 . .
H6A C6 H6B 109.5 . .
H6A C6 H6C 109.5 . .
H6B C6 H6C 109.5 . .
C4 C6B H6BA 109.5 . .
C4 C6B H6BB 109.5 . .
C4 C6B H6BC 109.5 . .
H6BA C6B H6BB 109.5 . .
H6BA C6B H6BC 109.5 . .
H6BB C6B H6BC 109.5 . .
N2 C7 H7 118.9 . .
N2 C7 C8 122.2(6) . .
C8 C7 H7 118.9 . .
C9 C8 C7 120.7(5) . .
C13 C8 C7 120.3(5) . .
C13 C8 C9 119.0(5) . .
C8 C9 H9 119.8 . .
C0AA C9 C8 120.4(5) . .
C0AA C9 H9 119.8 . .
C9 C0AA C1AA 121.2(5) . .
C9 C0AA C18 118.7(5) . 10_646
C1AA C0AA C18 120.2(5) . 10_646
C0AA C1AA H1AA 120.4 . .
C0AA C1AA C12 119.1(5) . .
C12 C1AA H1AA 120.4 . .
C1AA C12 C13 118.7(5) . .
C1AA C12 C14 119.0(5) . .
C13 C12 C14 122.2(5) . .
C8 C13 C12 121.6(5) . .
C8 C13 H13 119.2 . .
C12 C13 H13 119.2 . .
N3 C14 C12 123.5(6) . .
N3 C14 H14 118.3 . .
C12 C14 H14 118.3 . .
N3 C15 H15A 109.6 . .
N3 C15 H15B 109.6 . .
N3 C15 C16 110.5(5) . .
H15A C15 H15B 108.1 . .
C16 C15 H15A 109.6 . .
C16 C15 H15B 109.6 . .
C17B C15 N3 116(3) . .
C17B C15 C16 125(3) . .
N4 C16 C15 110.7(5) . .
N4 C16 H16A 109.5 . .
N4 C16 H16B 109.5 . .
N4 C16 C17 109.4(5) . .
C15 C16 H16A 109.5 . .
C15 C16 H16B 109.5 . .
H16A C16 H16B 108.1 . .
C17 C16 C15 111.6(5) . .
C16 C17 H17A 109.5 . .
C16 C17 H17B 109.5 . .
C16 C17 H17C 109.5 . .
H17A C17 H17B 109.5 . .
H17A C17 H17C 109.5 . .
H17B C17 H17C 109.5 . .
C15 C17B H17D 109.5 . .
C15 C17B H17E 109.5 . .
C15 C17B H17F 109.5 . .
H17D C17B H17E 109.5 . .
H17D C17B H17F 109.5 . .
H17E C17B H17F 109.5 . .
N4 C18 C0AA 124.3(5) . 7_665
N4 C18 H18 117.8 . .
C0AA C18 H18 117.8 7_665 .
C21 N5 C22 118.2(5) . .
C25 N6 C23 117.9(5) . .
C32 N7 C33 118.1(6) . .
C36 N8 C34 117.1(6) . .
C20 C19 H19 119.7 12_664 .
C20 C19 H19 119.7 . .
C20 C19 C20 120.6(6) . 12_664
C19 C20 C19 119.4(6) . 6_566
C19 C20 C21 119.9(5) . .
C19 C20 C21 120.7(5) 6_566 .
N5 C21 C20 122.6(6) . .
N5 C21 H21 118.7 . .
C20 C21 H21 118.7 . .
N5 C22 H22A 109.9 . .
N5 C22 H22B 109.9 . .
N5 C22 C23 109.1(5) . .
N5 C22 C24 109.8(5) . .
H22A C22 H22B 108.3 . .
C23 C22 H22A 109.9 . .
C23 C22 H22B 109.9 . .
C23 C22 C24 109.1(5) . .
N6 C23 C22 110.3(5) . .
N6 C23 H23A 109.6 . .
N6 C23 H23B 109.6 . .
C22 C23 H23A 109.6 . .
C22 C23 H23B 109.6 . .
H23A C23 H23B 108.1 . .
C24B C23 N6 132(2) . .
C24B C23 C22 89(2) . .
C22 C24 H24A 109.5 . .
C22 C24 H24B 109.5 . .
C22 C24 H24C 109.5 . .
H24A C24 H24B 109.5 . .
H24A C24 H24C 109.5 . .
H24B C24 H24C 109.5 . .
C23 C24B H24D 109.5 . .
C23 C24B H24E 109.5 . .
C23 C24B H24F 109.5 . .
H24D C24B H24E 109.5 . .
H24D C24B H24F 109.5 . .
H24E C24B H24F 109.5 . .
N6 C25 H25 119.1 . .
N6 C25 C26 121.8(6) . .
C26 C25 H25 119.1 . .
C27 C26 C25 120.8(6) . .
C27 C26 C31 119.3(6) . .
C31 C26 C25 119.9(6) . .
C26 C27 H27 119.5 . .
C26 C27 C28 121.0(6) . .
C28 C27 H27 119.5 . .
C27 C28 C36 122.2(6) . 6_566
C29 C28 C27 118.1(6) . .
C29 C28 C36 119.8(6) . 6_566
C28 C29 H29 119.1 . .
C28 C29 C30 121.8(6) . .
C30 C29 H29 119.1 . .
C29 C30 C31 118.4(6) . .
C29 C30 C32 122.6(6) . .
C31 C30 C32 119.0(6) . .
C26 C31 C30 121.4(6) . .
C26 C31 H31 119.3 . .
C30 C31 H31 119.3 . .
N7 C32 C30 124.0(6) . .
N7 C32 H32 118.0 . .
C30 C32 H32 118.0 . .
N7 C33 H33A 109.8 . .
N7 C33 H33B 109.8 . .
N7 C33 C34 109.6(6) . .
N7 C33 C35 108.4(6) . .
H33A C33 H33B 108.2 . .
C34 C33 H33A 109.8 . .
C34 C33 H33B 109.8 . .
C34 C33 C35 107.5(6) . .
N8 C34 C33 113.0(5) . .
N8 C34 H34A 109.0 . .
N8 C34 H34B 109.0 . .
N8 C34 C35B 103.2(16) . .
C33 C34 H34A 109.0 . .
C33 C34 H34B 109.0 . .
H34A C34 H34B 107.8 . .
C35B C34 C33 100.5(15) . .
C33 C35 H35A 109.5 . .
C33 C35 H35B 109.5 . .
C33 C35 H35C 109.5 . .
H35A C35 H35B 109.5 . .
H35A C35 H35C 109.5 . .
H35B C35 H35C 109.5 . .
C34 C35B H35D 109.5 . .
C34 C35B H35E 109.5 . .
C34 C35B H35F 109.5 . .
H35D C35B H35E 109.5 . .
H35D C35B H35F 109.5 . .
H35E C35B H35F 109.5 . .
N8 C36 C28 123.7(6) . 12_664
N8 C36 H36 118.1 . .
C28 C36 H36 118.1 12_664 .
C40 O1 C37 109.9(8) . .
C39 O2 C38 109.5(8) . .
O1 C37 H37A 109.7 . .
O1 C37 H37B 109.7 . .
O1 C37 C38 109.8(8) . .
H37A C37 H37B 108.2 . .
C38 C37 H37A 109.7 . .
C38 C37 H37B 109.7 . .
O2 C38 C37 111.3(8) . .
O2 C38 H38A 109.4 . .
O2 C38 H38B 109.4 . .
C37 C38 H38A 109.4 . .
C37 C38 H38B 109.4 . .
H38A C38 H38B 108.0 . .
O2 C39 H39A 109.4 . .
O2 C39 H39B 109.4 . .
O2 C39 C40 111.2(8) . .
H39A C39 H39B 108.0 . .
C40 C39 H39A 109.4 . .
C40 C39 H39B 109.4 . .
O1 C40 C39 110.9(9) . .
O1 C40 H40A 109.5 . .
O1 C40 H40B 109.5 . .
C39 C40 H40A 109.5 . .
C39 C40 H40B 109.5 . .
H40A C40 H40B 108.0 . .
O3 O3 O3 59.994(8) 7_665 10_646
O3 O3 C41 84(5) 10_646 .
O3 O3 C41 58(4) 7_665 7_665
O3 O3 C41 108(4) 10_646 7_665
O3 O3 C41 45(3) 7_665 10_646
O3 O3 C41 128(3) 7_665 .
O3 O3 C41 30(2) 10_646 10_646
C41 O3 C41 109.5(17) . 7_665
C41 O3 C41 84.6(17) . 10_646
C41 O3 C41 79.5(9) 10_646 7_665
O4 O4 O4 60.001(7) 7_665 10_646
O4 O4 C41 109.8(7) 10_646 7_665
O4 O4 C41 93.4(17) 7_665 7_665
O4 O4 C42 99(2) 10_646 7_665
O4 O4 C42 50(2) 7_665 7_665
O4 O4 C42 125.9(18) 7_665 .
O4 O4 C42 85(3) 10_646 .
C42 O4 C41 59.4(13) . 7_665
C42 O4 C41 49.8(10) 7_665 7_665
C42 O4 C42 106.0(19) . 7_665
O3 C41 O3 21.6(12) . 7_665
O3 C41 O3 38.5(14) . 10_646
O3 C41 O3 26.4(8) 7_665 10_646
O3 C41 C42 84.8(17) . .
O3 C41 C42 105.6(13) . 10_646
O3 C41 C42 84.3(13) 7_665 10_646
C42 C41 O3 109.2(15) . 10_646
C42 C41 O3 73.5(12) 10_646 10_646
C42 C41 O3 84.1(14) . 7_665
C42 C41 O4 57.9(13) . 10_646
C42 C41 O4 41.9(12) 10_646 10_646
C42 C41 C42 97.0(15) . 10_646
O4 C42 O4 45.4(17) . 10_646
O4 C42 C41 110.0(15) . .
O4 C42 C41 78.7(16) . 7_665
C41 C42 O4 72.3(12) . 10_646
C41 C42 O4 100.1(14) 7_665 10_646
C41 C42 C41 85.4(14) . 7_665
O44 O43 O44 120(3) . 6_566
O44 O43 C45 96(3) . .
O44 O43 C46 72(3) . .
C45 O43 O44 53.8(14) . 6_566
C46 O43 O44 82(2) . 6_566
C46 O43 C45 121(2) . .
O43 O44 O43 119(3) . 12_664
O43 O44 C45 90.8(17) 12_664 .
O43 O44 C45 105(3) . 12_664
O43 O44 C45 50(2) . .
O43 O44 C46 62(2) . .
C45 O44 O43 55.1(15) 12_664 12_664
C45 O44 C45 55.0(18) 12_664 .
C46 O44 O43 79(2) . 12_664
C46 O44 C45 118.6(18) . 12_664
C46 O44 C45 92.2(19) . .
O43 C45 O44 34.4(13) . .
O43 C45 C45 113.6(12) . 6_566
O43 C45 C45 81.8(18) . 12_664
O44 C45 O43 71.1(17) 6_566 .
O44 C45 O44 92(2) 6_566 .
O44 C45 C45 113.7(13) 6_566 12_664
O44 C45 C45 77.4(17) 6_566 6_566
C45 C45 O44 92.8(11) 6_566 .
C45 C45 O44 47.6(13) 12_664 .
C45 C45 C45 60.001(4) 12_664 6_566
O43 C46 O44 46.1(15) . .
C46 C46 O43 124.3(16) 12_664 .
C46 C46 O43 102(3) 6_566 .
C46 C46 O44 97(3) 12_664 .
C46 C46 O44 122.7(13) 6_566 .
C46 C46 C46 59.998(6) 6_566 12_664
C48 O47 C48 92(4) 9 5
C48 O47 C48 92(4) . 5
C48 O47 C48 92(4) . 9
O47 C48 C49 84(4) . 5
C49 C48 O47 98(5) . .
C49 C48 C49 80(5) . 5
C48 C49 C48 85(5) . 9
C48 C49 O50 106(5) . .
O50 C49 C48 91(3) . 9
C49 O50 C49 83(3) 9 .
C49 O50 C49 83(3) 5 .
C49 O50 C49 83(3) 9 5
C10 C10 C10 59.999(7) 11_556 8_645
C10 C10 O13 39(3) 11_556 11_556
C10 C10 O13 83(3) 8_645 11_556
O12 C10 C10 127(3) . 8_645
O12 C10 C10 90(4) . 11_556
O12 C10 O13 53(3) . 11_556
O13 C10 C10 107(4) . 11_556
O13 C10 C10 75(5) . 8_645
O13 C10 O12 74(5) . .
O13 C10 O13 86(6) . 11_556
C11 C11 C11 60.01(3) 8_645 11_556
C11 C11 O12 140(5) 8_645 11_556
C11 C11 O12 120(10) 11_556 11_556
C11 C11 O13 64(9) 11_556 8_645
C11 C11 O13 114(6) 11_556 11_556
C11 C11 O13 105(8) 8_645 8_645
C11 C11 O13 78(10) 8_645 11_556
O12 C11 O13 56(4) 11_556 8_645
O13 C11 O12 66(4) 11_556 11_556
O13 C11 O13 82(5) 11_556 8_645
C10 O12 C11 87(4) . 8_645
C10 O12 O13 41(3) . .
C11 O12 O13 55(5) 8_645 .
O13 O12 C10 71(4) 11_556 .
O13 O12 C11 63(5) 11_556 8_645
O13 O12 O13 80(6) 11_556 .
C10 O13 C10 66(5) . 8_645
C10 O13 C11 124(7) . 11_556
C10 O13 C11 110(7) . 8_645
C10 O13 O12 121(7) . 8_645
C10 O13 O12 65(5) . .
C11 O13 C10 79(4) 11_556 8_645
C11 O13 C10 104(5) 8_645 8_645
C11 O13 C11 37(5) 8_645 11_556
C11 O13 O12 60(4) 8_645 .
C11 O13 O12 98(6) 8_645 8_645
C11 O13 O12 96(5) 11_556 .
O12 O13 C10 116(5) . 8_645
O12 O13 C10 57(3) 8_645 8_645
O12 O13 C11 61(4) 8_645 11_556
O12 O13 O12 155(6) 8_645 .

loop_
_geom_bond_atom_site_label_1
_geom_bond_atom_site_label_2
_geom_bond_distance
_geom_bond_site_symmetry_2
N1 C3 1.250(9) .
N1 C4 1.486(9) .
N2 C5 1.455(8) .
N2 C7 1.260(7) .
N3 C14 1.262(8) .
N3 C15 1.440(8) .
N4 C16 1.457(7) .
N4 C18 1.258(7) .
C1 H1 0.9500 .
C1 C2 1.379(9) .
C1 C2 1.431(9) 10_646
C2 C1 1.431(9) 7_665
C2 C3 1.446(10) .
C3 H3 0.9500 .
C4 H4A 0.9900 .
C4 H4B 0.9900 .
C4 C5 1.494(11) .
C4 C6B 1.46(3) .
C5 H5A 0.9900 .
C5 H5B 0.9900 .
C5 C6 1.508(12) .
C6 H6A 0.9800 .
C6 H6B 0.9800 .
C6 H6C 0.9800 .
C6B H6BA 0.9800 .
C6B H6BB 0.9800 .
C6B H6BC 0.9800 .
C7 H7 0.9500 .
C7 C8 1.472(9) .
C8 C9 1.396(8) .
C8 C13 1.368(8) .
C9 H9 0.9500 .
C9 C0AA 1.354(8) .
C0AA C1AA 1.395(8) .
C0AA C18 1.480(8) 10_646
C1AA H1AA 0.9500 .
C1AA C12 1.395(8) .
C12 C13 1.396(8) .
C12 C14 1.477(8) .
C13 H13 0.9500 .
C14 H14 0.9500 .
C15 H15A 0.9900 .
C15 H15B 0.9900 .
C15 C16 1.521(9) .
C15 C17B 1.43(6) .
C16 H16A 0.9900 .
C16 H16B 0.9900 .
C16 C17 1.497(9) .
C17 H17A 0.9800 .
C17 H17B 0.9800 .
C17 H17C 0.9800 .
C17B H17D 0.9800 .
C17B H17E 0.9800 .
C17B H17F 0.9800 .
C18 C0AA 1.480(8) 7_665
C18 H18 0.9500 .
N5 C21 1.267(8) .
N5 C22 1.461(8) .
N6 C23 1.453(7) .
N6 C25 1.240(8) .
N7 C32 1.260(8) .
N7 C33 1.462(9) .
N8 C34 1.485(8) .
N8 C36 1.252(8) .
C19 H19 0.9500 .
C19 C20 1.419(9) 12_664
C19 C20 1.394(8) .
C20 C19 1.419(9) 6_566
C20 C21 1.457(8) .
C21 H21 0.9500 .
C22 H22A 0.9900 .
C22 H22B 0.9900 .
C22 C23 1.502(9) .
C22 C24 1.538(9) .
C23 H23A 0.9900 .
C23 H23B 0.9900 .
C23 C24B 1.28(5) .
C24 H24A 0.9800 .
C24 H24B 0.9800 .
C24 H24C 0.9800 .
C24B H24D 0.9800 .
C24B H24E 0.9800 .
C24B H24F 0.9800 .
C25 H25 0.9500 .
C25 C26 1.475(9) .
C26 C27 1.377(9) .
C26 C31 1.386(9) .
C27 H27 0.9500 .
C27 C28 1.430(9) .
C28 C29 1.383(9) .
C28 C36 1.437(9) 6_566
C29 H29 0.9500 .
C29 C30 1.394(9) .
C30 C31 1.404(9) .
C30 C32 1.449(9) .
C31 H31 0.9500 .
C32 H32 0.9500 .
C33 H33A 0.9900 .
C33 H33B 0.9900 .
C33 C34 1.498(10) .
C33 C35 1.546(11) .
C34 H34A 0.9900 .
C34 H34B 0.9900 .
C34 C35B 1.49(4) .
C35 H35A 0.9800 .
C35 H35B 0.9800 .
C35 H35C 0.9800 .
C35B H35D 0.9800 .
C35B H35E 0.9800 .
C35B H35F 0.9800 .
C36 C28 1.437(9) 12_664
C36 H36 0.9500 .
O1 C37 1.450(13) .
O1 C40 1.435(14) .
O2 C38 1.476(12) .
O2 C39 1.413(12) .
C37 H37A 0.9900 .
C37 H37B 0.9900 .
C37 C38 1.493(15) .
C38 H38A 0.9900 .
C38 H38B 0.9900 .
C39 H39A 0.9900 .
C39 H39B 0.9900 .
C39 C40 1.520(14) .
C40 H40A 0.9900 .
C40 H40B 0.9900 .
O3 O3 0.88(2) 7_665
O3 O3 0.88(2) 10_646
O3 C41 1.20(4) .
O3 C41 1.41(4) 7_665
O3 C41 1.881(19) 10_646
O4 O4 1.19(3) 10_646
O4 O4 1.19(3) 7_665
O4 C41 1.87(3) 7_665
O4 C42 1.66(3) 7_665
O4 C42 1.28(3) .
C41 O3 1.881(19) 7_665
C41 O3 1.41(4) 10_646
C41 O4 1.87(3) 10_646
C41 C42 1.64(2) 10_646
C41 C42 1.50(2) .
C42 O4 1.66(3) 10_646
C42 C41 1.64(2) 7_665
O43 O44 1.70(3) 6_566
O43 O44 1.09(3) .
O43 C45 1.47(3) .
O43 C46 1.33(3) .
O44 O43 1.70(3) 12_664
O44 C45 1.91(3) .
O44 C45 1.45(3) 12_664
O44 C46 1.43(4) .
C45 O44 1.45(3) 6_566
C45 C45 1.61(4) 12_664
C45 C45 1.61(4) 6_566
C46 C46 1.25(4) 12_664
C46 C46 1.25(4) 6_566
O47 C48 1.53(5) 9
O47 C48 1.53(5) 5
O47 C48 1.53(5) .
C48 C49 1.42(7) .
C48 C49 1.79(7) 5
C49 C48 1.79(7) 9
C49 O50 1.57(5) .
O50 C49 1.57(5) 9
O50 C49 1.57(5) 5
C10 C10 1.72(8) 11_556
C10 C10 1.72(8) 8_645
C10 O12 1.60(8) .
C10 O13 1.17(8) .
C10 O13 1.81(8) 11_556
C11 C11 1.02(11) 11_556
C11 C11 1.02(11) 8_645
C11 O12 1.61(8) 11_556
C11 O13 1.65(12) 8_645
C11 O13 1.52(10) 11_556
O12 C11 1.61(8) 8_645
O12 O13 1.53(9) 11_556
O12 O13 1.70(10) .
O13 C10 1.81(8) 8_645
O13 C11 1.65(12) 11_556
O13 C11 1.52(10) 8_645
O13 O12 1.53(9) 8_645

loop_
_geom_torsion_atom_site_label_1
_geom_torsion_atom_site_label_2
_geom_torsion_atom_site_label_3
_geom_torsion_atom_site_label_4
_geom_torsion
_geom_torsion_site_symmetry_1
_geom_torsion_site_symmetry_4
N1 C4 C5 N2 67.4(7) . .
N1 C4 C5 C6 -171.5(7) . .
N2 C7 C8 C9 5.5(9) . .
N2 C7 C8 C13 -172.4(6) . .
N3 C15 C16 N4 66.1(7) . .
N3 C15 C16 C17 -171.8(5) . .
C1 C2 C3 N1 -175.4(6) . .
C1 C2 C3 N1 3.7(9) 7_665 .
C2 C1 C2 C1 -1.1(12) 10_646 7_665
C2 C1 C2 C3 178.0(4) 10_646 .
C3 N1 C4 C5 -132.0(6) . .
C3 N1 C4 C6B 114.1(15) . .
C4 N1 C3 C2 -179.9(5) . .
C5 N2 C7 C8 -178.4(5) . .
C6B C4 C5 N2 -166.7(13) . .
C7 N2 C5 C4 -132.9(6) . .
C7 N2 C5 C6 110.2(8) . .
C7 C8 C9 C0AA -178.8(5) . .
C7 C8 C13 C12 178.5(5) . .
C8 C9 C0AA C1AA 0.5(9) . .
C8 C9 C0AA C18 -179.4(5) . 10_646
C9 C8 C13 C12 0.6(9) . .
C9 C0AA C1AA C12 0.2(9) . .
C0AA C1AA C12 C13 -0.5(8) . .
C0AA C1AA C12 C14 -179.7(5) . .
C1AA C12 C13 C8 0.1(9) . .
C1AA C12 C14 N3 178.3(5) . .
C13 C8 C9 C0AA -0.9(8) . .
C13 C12 C14 N3 -0.9(9) . .
C14 N3 C15 C16 -121.9(6) . .
C14 N3 C15 C17B 89(3) . .
C14 C12 C13 C8 179.3(5) . .
C15 N3 C14 C12 -178.1(5) . .
C16 N4 C18 C0AA -176.8(5) . 7_665
C17B C15 C16 N4 -148(3) . .
C18 N4 C16 C15 -129.8(6) . .
C18 N4 C16 C17 106.8(6) . .
C18 C0AA C1AA C12 -179.8(5) 10_646 .
N5 C22 C23 N6 65.6(6) . .
N5 C22 C23 C24B -159(2) . .
N6 C25 C26 C27 -177.9(7) . .
N6 C25 C26 C31 3.7(10) . .
N7 C33 C34 N8 64.3(7) . .
N7 C33 C34 C35B 173.6(16) . .
C19 C20 C21 N5 -6.3(8) 6_566 .
C19 C20 C21 N5 170.9(5) . .
C20 C19 C20 C19 -1.7(10) 12_664 6_566
C20 C19 C20 C21 -179.0(4) 12_664 .
C21 N5 C22 C23 -121.5(6) . .
C21 N5 C22 C24 119.0(7) . .
C22 N5 C21 C20 180.0(5) . .
C23 N6 C25 C26 -177.8(6) . .
C24 C22 C23 N6 -174.4(6) . .
C25 N6 C23 C22 -129.4(6) . .
C25 N6 C23 C24B 123(3) . .
C25 C26 C27 C28 179.9(6) . .
C25 C26 C31 C30 180.0(6) . .
C26 C27 C28 C29 0.9(10) . .
C26 C27 C28 C36 -178.9(7) . 6_566
C27 C26 C31 C30 1.6(11) . .
C27 C28 C29 C30 0.1(11) . .
C28 C29 C30 C31 -0.2(11) . .
C28 C29 C30 C32 178.7(7) . .
C29 C30 C31 C26 -0.7(11) . .
C29 C30 C32 N7 2.6(12) . .
C31 C26 C27 C28 -1.7(11) . .
C31 C30 C32 N7 -178.4(7) . .
C32 N7 C33 C34 -126.1(7) . .
C32 N7 C33 C35 116.8(7) . .
C32 C30 C31 C26 -179.6(6) . .
C33 N7 C32 C30 -177.6(6) . .
C34 N8 C36 C28 -178.4(6) . 12_664
C35 C33 C34 N8 -178.1(6) . .
C36 N8 C34 C33 -123.4(7) . .
C36 N8 C34 C35B 128.9(16) . .
C36 C28 C29 C30 179.9(7) 6_566 .
O1 C37 C38 O2 58.0(10) . .
O2 C39 C40 O1 -57.8(12) . .
C37 O1 C40 C39 57.6(10) . .
C38 O2 C39 C40 56.1(11) . .
C39 O2 C38 C37 -57.3(9) . .
C40 O1 C37 C38 -58.1(10) . .
O3 O3 C41 O3 -43(3) 10_646 7_665
O3 O3 C41 O3 43(3) 7_665 10_646
O3 O3 C41 C42 9(7) 7_665 10_646
O3 O3 C41 C42 -34(3) 10_646 10_646
O3 O3 C41 C42 -130(3) 10_646 .
O3 O3 C41 C42 -87(6) 7_665 .
O3 C41 C42 C41 -3.2(13) 7_665 7_665
O3 C41 C42 C41 18.5(12) . 7_665
O3 C41 C42 C41 -11.7(16) 10_646 7_665
O4 O4 C42 O4 -47(2) 7_665 10_646
O4 O4 C42 C41 117(2) 10_646 7_665
O4 O4 C42 C41 -11(5) 7_665 .
O4 O4 C42 C41 36(3) 10_646 .
O4 O4 C42 C41 70(4) 7_665 7_665
O4 C41 C42 O4 -26(2) 10_646 .
O4 C41 C42 C41 -102.1(13) 10_646 7_665
C41 O3 C41 O3 64(5) 7_665 7_665
C41 O3 C41 O3 107(2) 7_665 10_646
C41 O3 C41 O3 30(2) 10_646 10_646
C41 O3 C41 O3 -13(5) 10_646 7_665
C41 O3 C41 C42 -100.0(10) 10_646 .
C41 O3 C41 C42 -4.1(16) 10_646 10_646
C41 O3 C41 C42 72.8(16) 7_665 10_646
C41 O3 C41 C42 -23.1(15) 7_665 .
C41 O4 C42 O4 -117(2) 7_665 10_646
C41 O4 C42 C41 -80.8(16) 7_665 .
C42 O4 C42 O4 -98.2(15) 7_665 10_646
C42 O4 C42 C41 -62.4(17) 7_665 .
C42 O4 C42 C41 18.4(12) 7_665 7_665
C42 C41 C42 O4 -10(2) 10_646 .
C42 C41 C42 O4 15.5(12) 10_646 10_646
C42 C41 C42 C41 -86.6(12) 10_646 7_665
O43 O44 C46 O43 132(3) 12_664 .
O43 O44 C46 C46 -132(4) . 12_664
O43 O44 C46 C46 -1(3) 12_664 12_664
O43 O44 C46 C46 -74(6) . 6_566
O43 O44 C46 C46 58(5) 12_664 6_566
O44 O43 O44 O43 12(6) 6_566 12_664
O44 O43 O44 C45 -51(3) 6_566 .
O44 O43 O44 C45 -45(4) 6_566 12_664
O44 O43 O44 C46 69(3) 6_566 .
O44 O43 C45 O44 123(3) 6_566 .
O44 O43 C45 O44 -123(3) . 6_566
O44 O43 C45 C45 -5(2) . 12_664
O44 O43 C45 C45 -57(3) . 6_566
O44 O43 C45 C45 118.5(17) 6_566 12_664
O44 O43 C45 C45 66(2) 6_566 6_566
O44 O43 C46 O44 -125(3) 6_566 .
O44 O43 C46 C46 -63(5) 6_566 12_664
O44 O43 C46 C46 -1(3) 6_566 6_566
O44 O43 C46 C46 63(6) . 12_664
O44 O43 C46 C46 124(4) . 6_566
C45 O43 O44 O43 63(4) . 12_664
C45 O43 O44 C45 6(2) . 12_664
C45 O43 O44 C46 120.6(19) . .
C45 O43 C46 O44 -86(3) . .
C45 O43 C46 C46 38(5) . 6_566
C45 O43 C46 C46 -23(7) . 12_664
C45 O44 C46 O43 92(3) 12_664 .
C45 O44 C46 O43 41.2(18) . .
C45 O44 C46 C46 18(6) 12_664 6_566
C45 O44 C46 C46 -40(4) 12_664 12_664
C45 O44 C46 C46 -91(3) . 12_664
C45 O44 C46 C46 -33(5) . 6_566
C46 O43 O44 O43 -57(3) . 12_664
C46 O43 O44 C45 -115(2) . 12_664
C46 O43 O44 C45 -120.6(19) . .
C46 O43 C45 O44 73(3) . .
C46 O43 C45 O44 -51(3) . 6_566
C46 O43 C45 C45 68(3) . 12_664
C46 O43 C45 C45 15(4) . 6_566
O47 C48 C49 C48 6(4) . 9
O47 C48 C49 O50 -83(4) . .
C48 O47 C48 C49 85(3) 5 .
C48 O47 C48 C49 6(3) 5 5
C48 O47 C48 C49 -86(2) 9 5
C48 O47 C48 C49 -7(4) 9 .
C48 C49 O50 C49 85(3) . 9
C48 C49 O50 C49 1(4) . 5
C48 C49 O50 C49 -84(2) 9 5
C48 C49 O50 C49 -1(3) 9 9
C49 C48 C49 C48 89(3) 5 9
C49 C48 C49 O50 -1(4) 5 .
C10 C10 O12 C11 -21(7) 8_645 8_645
C10 C10 O12 C11 -73(5) 11_556 8_645
C10 C10 O12 O13 -56(6) 8_645 .
C10 C10 O12 O13 41(7) 8_645 11_556
C10 C10 O12 O13 -10(4) 11_556 11_556
C10 C10 O12 O13 -108(4) 11_556 .
C10 C10 O13 C10 -51(2) 11_556 8_645
C10 C10 O13 C11 6(8) 11_556 11_556
C10 C10 O13 C11 45(7) 11_556 8_645
C10 C10 O13 C11 97(6) 8_645 8_645
C10 C10 O13 C11 57(6) 8_645 11_556
C10 C10 O13 O12 -67(8) 11_556 8_645
C10 C10 O13 O12 85(5) 11_556 .
C10 C10 O13 O12 -16(7) 8_645 8_645
C10 C10 O13 O12 136(4) 8_645 .
C10 O12 O13 C10 44(5) . 8_645
C10 O12 O13 C11 125(7) . 11_556
C10 O12 O13 C11 136(7) . 8_645
C10 O12 O13 O12 110(16) . 8_645
C11 O12 O13 C10 -91(6) 8_645 8_645
C11 O12 O13 C10 -136(7) 8_645 .
C11 O12 O13 C11 -10(7) 8_645 11_556
C11 O12 O13 O12 -26(15) 8_645 8_645
O12 C10 O13 C10 -136(4) . 8_645
O12 C10 O13 C11 -40(5) . 8_645
O12 C10 O13 C11 -79(6) . 11_556
O12 C10 O13 O12 -153(7) . 8_645
O13 C10 O12 C11 35(6) . 8_645
O13 C10 O12 C11 -63(6) 11_556 8_645
O13 C10 O12 O13 -98(7) 11_556 .
O13 C10 O12 O13 98(7) . 11_556
O13 C10 O13 C10 -84(3) 11_556 8_645
O13 C10 O13 C11 -27(6) 11_556 11_556
O13 C10 O13 C11 12(5) 11_556 8_645
O13 C10 O13 O12 52(3) 11_556 .
O13 C10 O13 O12 -100(6) 11_556 8_645
O13 O12 O13 C10 -72(6) 11_556 .
O13 O12 O13 C10 -27(7) 11_556 8_645
O13 O12 O13 C11 54(6) 11_556 11_556
O13 O12 O13 C11 64(6) 11_556 8_645
O13 O12 O13 O12 38(18) 11_556 8_645
